data_4020815
loop_
_publ_author_name
'Alexandru T. Balaban'
'Ion Ghiviriga'
'Edmund W. Czerwinski'
'Priyadarsi De'
'Rudolf Faust'

_publ_section_title
;
 Simple Synthesis of a Weak Nucleophilic Base
 (4-Ethyl-2,6-diisopropyl-3,5-dimethylpyridine)
 Evidencing a Double Janus Group Effect
;
_journal_name_full 'Journal of Organic Chemistry'
_journal_page_first 536
_journal_page_last 542
_journal_paper_doi 10.1021/jo035416k
_journal_volume 69
_journal_year 2004
_chemical_formula_moiety 'C15 H25 F6 O P'
_chemical_formula_sum 'C15 H25 F6 O P'
_chemical_formula_weight 366.32
_space_group_IT_number 33
_space_group_name_Hall 'P -2n -2ac'
_space_group_name_H-M_alt 'P c 21 n'
_symmetry_cell_setting orthorhombic
_symmetry_Int_Tables_number 33
_symmetry_space_group_name_Hall 'P -2n -2ac'
_symmetry_space_group_name_H-M 'P c 21 n'
_cell_angle_alpha 90
_cell_angle_beta 90
_cell_angle_gamma 90
_cell_formula_units_Z 4
_cell_length_a 8.3587(2)
_cell_length_b 13.4737(3)
_cell_length_c 15.2534(4)
_cell_measurement_temperature 100(2)
_cell_measurement_wavelength 1.5418
_cell_volume 1717.88(7)
_diffrn_ambient_temperature 100(2)
_exptl_crystal_density_diffrn 1.416
_cod_duplicate_entry 4020814
_cod_database_code 4020815

loop_
_symmetry_equiv_pos_as_xyz
'x, y, z'
'x+1/2, y+1/2, -z+1/2'
'-x+1/2, y, z+1/2'
'-x, y+1/2, -z'

loop_
_atom_site_label
_atom_site_type_symbol
_atom_site_fract_x
_atom_site_fract_y
_atom_site_fract_z
_atom_site_U_iso_or_equiv
_atom_site_adp_type
_atom_site_occupancy
_atom_site_symmetry_multiplicity
_atom_site_calc_flag
_atom_site_refinement_flags
_atom_site_disorder_assembly
_atom_site_disorder_group
C2 C 0.4579(7) 0.7339(5) 0.7656(5) 0.0263(15) Uani 1 1 d . . .
C3 C 0.4332(8) 0.7278(5) 0.6763(5) 0.0311(15) Uani 1 1 d . . .
C4 C 0.4152(3) 0.8218(7) 0.63230(16) 0.0317(7) Uani 1 1 d . . .
C5 C 0.4295(8) 0.9097(5) 0.6779(5) 0.0297(15) Uani 1 1 d . . .
C6 C 0.4610(8) 0.9099(5) 0.7659(5) 0.0322(16) Uani 1 1 d . . .
C21 C 0.4707(8) 0.6462(5) 0.8284(5) 0.0290(14) Uani 1 1 d . . .
H21 H 0.5256 0.59 0.7979 0.035 Uiso 1 1 calc R . .
C22 C 0.3010(10) 0.6145(5) 0.8519(5) 0.0423(18) Uani 1 1 d . . .
H22A H 0.2414 0.5998 0.7981 0.063 Uiso 1 1 calc R . .
H22B H 0.2477 0.6683 0.8838 0.063 Uiso 1 1 calc R . .
H22C H 0.3049 0.5551 0.8889 0.063 Uiso 1 1 calc R . .
C23 C 0.5688(10) 0.6747(5) 0.9118(4) 0.0384(17) Uani 1 1 d . . .
H23A H 0.5064 0.7209 0.9478 0.058 Uiso 1 1 calc R . .
H23B H 0.6692 0.7065 0.8941 0.058 Uiso 1 1 calc R . .
H23C H 0.5924 0.6148 0.9458 0.058 Uiso 1 1 calc R . .
C31 C 0.4121(10) 0.6338(6) 0.6312(6) 0.0452(19) Uani 1 1 d . . .
H31A H 0.3077 0.633 0.602 0.068 Uiso 1 1 calc R . .
H31B H 0.4176 0.5794 0.6737 0.068 Uiso 1 1 calc R . .
H31C H 0.4969 0.6256 0.5874 0.068 Uiso 1 1 calc R . .
C41 C 0.3823(3) 0.8233(8) 0.53516(16) 0.0393(7) Uani 1 1 d . . .
H41A H 0.3157 0.8819 0.5206 0.047 Uiso 1 1 calc R . .
H41B H 0.3219 0.763 0.5185 0.047 Uiso 1 1 calc R . .
C42 C 0.5397(4) 0.8277(12) 0.4829(2) 0.0625(14) Uani 1 1 d . . .
H42A H 0.6035 0.7683 0.4955 0.094 Uiso 1 1 calc R . .
H42B H 0.6001 0.8869 0.5001 0.094 Uiso 1 1 calc R . .
H42C H 0.5159 0.8305 0.4201 0.094 Uiso 1 1 calc R . .
C51 C 0.4103(9) 1.0112(5) 0.6309(5) 0.0385(17) Uani 1 1 d . . .
H51A H 0.4435 1.0647 0.6704 0.058 Uiso 1 1 calc R . .
H51B H 0.2981 1.0207 0.6143 0.058 Uiso 1 1 calc R . .
H51C H 0.4773 1.0123 0.5781 0.058 Uiso 1 1 calc R . .
C61 C 0.4712(8) 0.9918(5) 0.8297(6) 0.0331(15) Uani 1 1 d . . .
H61 H 0.5279 1.0475 0.7996 0.04 Uiso 1 1 calc R . .
C62 C 0.2999(8) 1.0311(5) 0.8537(5) 0.0353(15) Uani 1 1 d . . .
H62A H 0.3096 1.0884 0.8929 0.053 Uiso 1 1 calc R . .
H62B H 0.2393 0.9785 0.8831 0.053 Uiso 1 1 calc R . .
H62C H 0.2439 1.051 0.8001 0.053 Uiso 1 1 calc R . .
C63 C 0.5644(10) 0.9689(5) 0.9104(5) 0.0397(18) Uani 1 1 d . . .
H63A H 0.6741 0.951 0.8943 0.06 Uiso 1 1 calc R . .
H63B H 0.5142 0.9133 0.9414 0.06 Uiso 1 1 calc R . .
H63C H 0.5662 1.0274 0.9486 0.06 Uiso 1 1 calc R . .
F1 F 1.0467(5) 0.9039(3) 0.6427(3) 0.0491(12) Uani 1 1 d . . .
F2 F 1.0460(5) 0.7363(3) 0.6430(3) 0.0465(11) Uani 1 1 d . . .
F3 F 0.8694(6) 0.7385(3) 0.7562(3) 0.0559(14) Uani 1 1 d . . .
F4 F 0.8687(6) 0.9058(3) 0.7560(3) 0.0486(12) Uani 1 1 d . . .
F5 F 1.1019(2) 0.8219(5) 0.76708(10) 0.0475(5) Uani 1 1 d . . .
F6 F 0.8133(2) 0.8211(6) 0.63076(11) 0.0654(6) Uani 1 1 d . . .
O1 O 0.47196(19) 0.8226(5) 0.80657(10) 0.0282(4) Uani 1 1 d . . .
P1 P 0.95643(7) 0.8225(2) 0.69880(4) 0.0308(3) Uani 1 1 d . . .

loop_
_atom_site_aniso_label
_atom_site_aniso_U_11
_atom_site_aniso_U_22
_atom_site_aniso_U_33
_atom_site_aniso_U_23
_atom_site_aniso_U_13
_atom_site_aniso_U_12
C2 0.019(4) 0.022(3) 0.038(4) 0.002(2) -0.001(3) 0.001(2)
C3 0.020(3) 0.042(4) 0.031(3) 0.000(3) 0.000(3) 0.001(2)
C4 0.0196(12) 0.0475(18) 0.0279(12) 0.002(4) 0.0023(10) 0.017(3)
C5 0.025(3) 0.032(4) 0.032(3) 0.010(2) 0.001(3) -0.005(2)
C6 0.025(4) 0.040(4) 0.032(4) 0.008(3) 0.004(3) 0.000(3)
C21 0.036(4) 0.025(3) 0.026(3) 0.006(2) -0.004(3) 0.003(2)
C22 0.041(5) 0.045(5) 0.041(4) 0.016(3) 0.000(3) -0.002(3)
C23 0.037(4) 0.054(5) 0.024(3) -0.003(3) -0.007(3) 0.006(3)
C31 0.039(5) 0.049(5) 0.047(4) -0.001(3) -0.008(4) 0.010(3)
C41 0.0319(13) 0.0575(18) 0.0286(13) 0.002(4) -0.0016(11) -0.005(4)
C42 0.0447(17) 0.116(4) 0.0265(14) 0.008(5) 0.0049(13) 0.014(5)
C51 0.040(5) 0.042(4) 0.034(4) 0.020(3) -0.002(3) -0.002(3)
C61 0.025(4) 0.028(4) 0.047(4) 0.005(3) 0.003(3) -0.003(2)
C62 0.028(4) 0.036(4) 0.041(4) 0.010(2) 0.006(3) 0.004(3)
C63 0.037(4) 0.032(4) 0.050(4) -0.014(3) 0.001(4) 0.004(3)
F1 0.048(3) 0.045(3) 0.055(3) 0.015(2) 0.011(2) 0.0094(18)
F2 0.054(3) 0.038(2) 0.047(3) -0.0067(19) 0.012(2) 0.0085(18)
F3 0.061(4) 0.047(3) 0.060(3) 0.0072(19) 0.021(3) -0.016(2)
F4 0.052(3) 0.046(3) 0.048(3) 0.0005(17) 0.014(2) 0.010(2)
F5 0.0383(9) 0.0667(12) 0.0375(8) -0.002(3) -0.0038(7) 0.010(3)
F6 0.0345(9) 0.1146(18) 0.0470(9) -0.005(3) -0.0094(8) -0.002(4)
O1 0.0275(9) 0.0313(11) 0.0256(9) -0.006(2) 0.0007(7) -0.002(2)
P1 0.0270(4) 0.0336(5) 0.0318(4) -0.0013(9) 0.0019(3) 0.0017(9)

loop_
_geom_bond_atom_site_label_1
_geom_bond_atom_site_label_2
_geom_bond_distance
_geom_bond_site_symmetry_2
_geom_bond_publ_flag
C2 O1 1.353(9) . ?
C2 C3 1.380(10) . ?
C2 C21 1.525(8) . ?
C3 C4 1.442(10) . ?
C3 C31 1.453(11) . ?
C4 C5 1.379(11) . ?
C4 C41 1.507(3) . ?
C5 C6 1.368(10) . ?
C5 C51 1.553(9) . ?
C6 O1 1.333(9) . ?
C6 C61 1.473(10) . ?
C21 C22 1.523(11) . ?
C21 C23 1.561(10) . ?
C21 H21 1 . ?
C22 H22A 0.98 . ?
C22 H22B 0.98 . ?
C22 H22C 0.98 . ?
C23 H23A 0.98 . ?
C23 H23B 0.98 . ?
C23 H23C 0.98 . ?
C31 H31A 0.98 . ?
C31 H31B 0.98 . ?
C31 H31C 0.98 . ?
C41 C42 1.539(4) . ?
C41 H41A 0.99 . ?
C41 H41B 0.99 . ?
C42 H42A 0.98 . ?
C42 H42B 0.98 . ?
C42 H42C 0.98 . ?
C51 H51A 0.98 . ?
C51 H51B 0.98 . ?
C51 H51C 0.98 . ?
C61 C63 1.489(11) . ?
C61 C62 1.570(10) . ?
C61 H61 1 . ?
C62 H62A 0.98 . ?
C62 H62B 0.98 . ?
C62 H62C 0.98 . ?
C63 H63A 0.98 . ?
C63 H63B 0.98 . ?
C63 H63C 0.98 . ?
F1 P1 1.582(4) . ?
F2 P1 1.623(4) . ?
F3 P1 1.605(5) . ?
F4 P1 1.599(5) . ?
F5 P1 1.6010(17) . ?
F6 P1 1.5840(18) . ?
